data_7125484
loop_
_publ_author_name
'Bigoli, F.'
'Chen, C. T.'
'Wu, W. C.'
'Deplano, P.'
'Mercuri, M. L.'
'Pellinghelli, M. A.'
'Pilia, L.'
'Pintus, G.'
'Serpe, A.'
'Trogu, E. F.'

_publ_section_title
;
 [Ni(R2pipdt)2](BF4)2 (R2pipdt =
 1,4-disubstituted-piperazine-3,2-dithione) as useful precursors of
 mixed-ligand dithiolenes of interest for non-linear optics.
;
_journal_issue 21
_journal_name_full 'Chemical communications (Cambridge, England)'
_journal_page_first 2246
_journal_page_last 2247
_journal_paper_doi 10.1039/b106064n
_journal_year 2001
_chemical_formula_moiety '[Ni(C6H10N2S2)(C4N2S2)]'
_chemical_formula_sum 'C10 H10 N4 Ni S4'
_chemical_formula_weight 373.17
_space_group_IT_number 15
_space_group_name_Hall '-C 2yc'
_space_group_name_H-M_alt 'C 1 2/c 1'
_symmetry_cell_setting monoclinic
_symmetry_space_group_name_H-M 'C 1 2/c 1'
_atom_sites_solution_hydrogens geom
_atom_sites_solution_primary direct
_atom_sites_solution_secondary difmap
_audit_creation_method SHELXL-97
_cell_angle_alpha 90.00
_cell_angle_beta 106.16(2)
_cell_angle_gamma 90.00
_cell_formula_units_Z 4
_cell_length_a 15.381(4)
_cell_length_b 13.623(4)
_cell_length_c 7.464(5)
_cell_measurement_reflns_used 25
_cell_measurement_temperature 295(2)
_cell_measurement_theta_max 18
_cell_measurement_theta_min 8
_cell_volume 1502.2(12)
_computing_cell_refinement 'local programs'
_computing_data_collection 'Siemens AED local upgrade'
_computing_data_reduction 'local programs'
_computing_molecular_graphics ORTEP
_computing_structure_refinement 'SHELXL-97 (Sheldrick, 1997)'
_computing_structure_solution 'SHELXS-97 (Sheldrick, 1990)'
_diffrn_ambient_temperature 293(2)
_diffrn_measured_fraction_theta_full 0.498
_diffrn_measured_fraction_theta_max 0.498
_diffrn_measurement_device_type 'Siemens AED diffractometer'
_diffrn_measurement_method \q/2\q
_diffrn_radiation_monochromator graphite
_diffrn_radiation_source 'fine-focus sealed tube'
_diffrn_radiation_type MoK\a
_diffrn_radiation_wavelength 0.71073
_diffrn_reflns_av_R_equivalents 0.0213
_diffrn_reflns_av_sigmaI/netI 0.1705
_diffrn_reflns_limit_h_max 7
_diffrn_reflns_limit_h_min -18
_diffrn_reflns_limit_k_max 16
_diffrn_reflns_limit_k_min -16
_diffrn_reflns_limit_l_max 8
_diffrn_reflns_limit_l_min -8
_diffrn_reflns_number 1431
_diffrn_reflns_theta_full 25.08
_diffrn_reflns_theta_max 25.08
_diffrn_reflns_theta_min 3.17
_diffrn_standards_decay_% none
_diffrn_standards_interval_count 100
_diffrn_standards_number 1
_exptl_absorpt_coefficient_mu 1.837
_exptl_absorpt_correction_type none
_exptl_crystal_colour blue
_exptl_crystal_density_diffrn 1.650
_exptl_crystal_density_method 'not measured'
_exptl_crystal_description prism
_exptl_crystal_F_000 760
_exptl_crystal_size_max 27
_exptl_crystal_size_mid 19
_exptl_crystal_size_min 13
_refine_diff_density_max 0.623
_refine_diff_density_min -0.485
_refine_diff_density_rms 0.084
_refine_ls_extinction_coef 0.0027(4)
_refine_ls_extinction_expression Fc^*^==kFc[1+0.001xFc^2^\l^3^/sin(2\q)]^-1/4^
_refine_ls_extinction_method SHELXL
_refine_ls_goodness_of_fit_ref 0.665
_refine_ls_hydrogen_treatment mixed
_refine_ls_matrix_type full
_refine_ls_number_parameters 91
_refine_ls_number_reflns 1330
_refine_ls_number_restraints 00
_refine_ls_restrained_S_all 0.665
_refine_ls_R_factor_all 0.1493
_refine_ls_R_factor_gt 0.0452
_refine_ls_shift/su_max 00.000
_refine_ls_shift/su_mean 0.000
_refine_ls_structure_factor_coef Fsqd
_refine_ls_weighting_details 'w==1/[\s^2^(Fo^2^)+(0.0694P)^2^+0.0000P] where P==(Fo^2^+2Fc^2^)/3'
_refine_ls_weighting_scheme calc
_refine_ls_wR_factor_gt 0.1020
_refine_ls_wR_factor_ref 0.1215
_reflns_number_gt 384
_reflns_number_total 1330
_reflns_threshold_expression >2sigma(I)
_cod_data_source_file b106064n.txt
_cod_data_source_block d18a_[Ni(C6H10N2S2)(C4N2S2)]
_cod_depositor_comments
;
The following automatic conversions were performed:

data item '_refine_ls_weighting_scheme' value 'calc
w==1/[\s^2^(Fo^2^)+(0.0694P)^2^+0.0000P] where P==(Fo^2^+2Fc^2^)/3'
was changed to 'calc'. A new data item '_refine_ls_weighting_details'
was created with the value set to
'w==1/[\s^2^(Fo^2^)+(0.0694P)^2^+0.0000P] where P==(Fo^2^+2Fc^2^)/3'.

Automatic conversion script
Id: cif_fix_values 6909 2019-04-08 15:41:33Z antanas 
;
_cod_original_sg_symbol_H-M C2/C
_cod_database_code 7125484

loop_
_symmetry_equiv_pos_as_xyz
'x, y, z'
'x, -y, z+1/2'
'x+1/2, y+1/2, z'
'x+1/2, -y+1/2, z+1/2'
'-x, -y, -z'
'-x, y, -z-1/2'
'-x+1/2, -y+1/2, -z'
'-x+1/2, y+1/2, -z-1/2'

loop_
_atom_site_label
_atom_site_type_symbol
_atom_site_fract_x
_atom_site_fract_y
_atom_site_fract_z
_atom_site_U_iso_or_equiv
_atom_site_adp_type
_atom_site_occupancy
_atom_site_calc_flag
_atom_site_refinement_flags
Ni Ni 0.0000 0.16844(9) 0.2500 0.0625(5) Uani 1 d S
S1 S 0.10373(12) 0.05783(13) 0.2781(3) 0.0693(7) Uani 1 d .
S2 S 0.10492(12) 0.27736(13) 0.3072(3) 0.0754(7) Uani 1 d .
N1 N 0.0911(4) -0.1333(5) 0.2746(8) 0.0684(19) Uani 1 d .
N2 N 0.1381(5) 0.5478(4) 0.3172(11) 0.111(3) Uani 1 d .
C1 C 0.0479(4) -0.0509(5) 0.2623(10) 0.0600(19) Uani 1 d .
C2 C 0.0493(5) -0.2287(5) 0.2822(12) 0.088(3) Uani 1 d .
H2A H 0.0678 -0.2521 0.4100 0.12(2) Uiso 1 calc R
H2B H 0.0721 -0.2747 0.2070 0.12(2) Uiso 1 calc R
C3 C 0.1899(5) -0.1402(5) 0.3029(11) 0.093(3) Uani 1 d .
H3A H 0.2096 -0.0869 0.2396 0.16(2) Uiso 1 calc R
H3B H 0.2040 -0.2014 0.2537 0.16(2) Uiso 1 calc R
H3C H 0.2204 -0.1368 0.4338 0.16(2) Uiso 1 calc R
C4 C 0.0445(5) 0.3865(4) 0.2757(12) 0.072(3) Uani 1 d .
C5 C 0.0963(5) 0.4770(5) 0.2963(11) 0.079(3) Uani 1 d .

loop_
_atom_site_aniso_label
_atom_site_aniso_U_11
_atom_site_aniso_U_22
_atom_site_aniso_U_33
_atom_site_aniso_U_23
_atom_site_aniso_U_13
_atom_site_aniso_U_12
Ni 0.0641(8) 0.0472(8) 0.0783(10) 0.000 0.0235(7) 0.000
S1 0.0584(11) 0.0484(11) 0.1024(18) -0.0002(10) 0.0242(11) 0.0014(9)
S2 0.0695(14) 0.0486(12) 0.1065(19) 0.0011(11) 0.0219(13) -0.0021(10)
N1 0.072(5) 0.060(4) 0.071(4) 0.002(3) 0.016(4) 0.018(3)
N2 0.096(5) 0.063(4) 0.165(8) -0.012(5) 0.019(5) -0.028(4)
C1 0.083(5) 0.052(4) 0.046(4) 0.000(4) 0.020(5) -0.003(4)
C2 0.112(7) 0.048(5) 0.112(8) 0.008(6) 0.045(6) 0.017(5)
C3 0.071(5) 0.088(6) 0.118(7) 0.004(5) 0.023(5) 0.030(4)
C4 0.139(9) 0.025(3) 0.065(6) -0.003(4) 0.048(8) -0.006(4)
C5 0.080(6) 0.042(5) 0.110(7) 0.010(5) 0.017(5) 0.014(4)

loop_
_atom_type_symbol
_atom_type_description
_atom_type_scat_dispersion_real
_atom_type_scat_dispersion_imag
_atom_type_scat_source
C C 0.0033 0.0016 'International Tables Vol C Tables 4.2.6.8 and 6.1.1.4'
H H 0.0000 0.0000 'International Tables Vol C Tables 4.2.6.8 and 6.1.1.4'
N N 0.0061 0.0033 'International Tables Vol C Tables 4.2.6.8 and 6.1.1.4'
S S 0.1246 0.1234 'International Tables Vol C Tables 4.2.6.8 and 6.1.1.4'
Ni Ni 0.3393 1.1124 'International Tables Vol C Tables 4.2.6.8 and 6.1.1.4'

loop_
_geom_angle_atom_site_label_1
_geom_angle_atom_site_label_2
_geom_angle_atom_site_label_3
_geom_angle
_geom_angle_site_symmetry_1
_geom_angle_site_symmetry_3
S2 Ni S2 92.51(12) 6_556 .
S2 Ni S1 88.21(7) 6_556 6_556
S2 Ni S1 174.33(8) . 6_556
S2 Ni S1 174.33(8) 6_556 .
S2 Ni S1 88.21(7) . .
S1 Ni S1 91.63(11) 6_556 .
C1 S1 Ni 104.8(2) . .
C4 S2 Ni 102.8(2) . .
C1 N1 C2 123.6(6) . .
C1 N1 C3 123.5(6) . .
C2 N1 C3 112.6(5) . .
N1 C1 C1 119.8(4) . 6_556
N1 C1 S1 120.8(6) . .
C1 C1 S1 119.4(2) 6_556 .
N1 C2 C2 114.6(4) . 6_556
N1 C2 H2A 108.6 . .
C2 C2 H2A 108.6 6_556 .
N1 C2 H2B 108.6 . .
C2 C2 H2B 108.6 6_556 .
H2A C2 H2B 107.6 . .
N1 C3 H3A 109.5 . .
N1 C3 H3B 109.5 . .
H3A C3 H3B 109.5 . .
N1 C3 H3C 109.5 . .
H3A C3 H3C 109.5 . .
H3B C3 H3C 109.5 . .
C4 C4 C5 121.8(4) 6_556 .
C4 C4 S2 121.0(2) 6_556 .
C5 C4 S2 117.1(5) . .
N2 C5 C4 178.3(9) . .

loop_
_geom_bond_atom_site_label_1
_geom_bond_atom_site_label_2
_geom_bond_distance
_geom_bond_site_symmetry_2
Ni S2 2.146(2) 6_556
Ni S2 2.146(2) .
Ni S1 2.162(2) 6_556
Ni S1 2.162(2) .
S1 C1 1.700(6) .
S2 C4 1.735(6) .
N1 C1 1.295(7) .
N1 C2 1.457(8) .
N1 C3 1.479(8) .
N2 C5 1.146(8) .
C1 C1 1.433(13) 6_556
C2 C2 1.458(13) 6_556
C2 H2A 0.9700 .
C2 H2B 0.9700 .
C3 H3A 0.9600 .
C3 H3B 0.9600 .
C3 H3C 0.9600 .
C4 C4 1.316(14) 6_556
C4 C5 1.452(8) .
